data_7235845
loop_
_publ_author_name
'Styskalik, Ales'
'Skoda, David'
'Moravec, Zdenek'
'Babiak, Michal'
'Barnes, Craig E.'
'Pinkas, Jiri'

_publ_section_title
;
 Control of micro/mesoporosity in non-hydrolytic hybrid silicophosphate
 xerogels
;
_journal_issue 14
_journal_name_full 'Journal of Materials Chemistry A'
_journal_page_first 7477
_journal_paper_doi 10.1039/C4TA06823H
_journal_volume 3
_journal_year 2015
_chemical_formula_sum 'C37 H48 O8 P2 Si4'
_chemical_formula_weight 795.05
_chemical_properties_physical Moisture-sensitive
_space_group_crystal_system monoclinic
_space_group_IT_number 14
_space_group_name_Hall '-P 2yn'
_space_group_name_H-M_alt 'P 1 21/n 1'
_atom_sites_solution_hydrogens geom
_audit_creation_method SHELXL-2013
_audit_update_record
;
2014-12-11 deposited with the CCDC.
2015-03-06 downloaded from the CCDC.
;
_cell_angle_alpha 90
_cell_angle_beta 92.200(2)
_cell_angle_gamma 90
_cell_formula_units_Z 2
_cell_length_a 10.2590(3)
_cell_length_b 11.6835(3)
_cell_length_c 16.8330(4)
_cell_measurement_reflns_used 5192
_cell_measurement_temperature 120(2)
_cell_measurement_theta_max 27.6379
_cell_measurement_theta_min 3.0740
_cell_volume 2016.13(9)
_computing_cell_refinement
;
CrysAlisPro, Oxford Diffraction Ltd.,
Version 1.171.33.52 (release 06-11-2009 CrysAlis171 .NET)
(compiled Nov  6 2009,16:24:50)
;
_computing_data_collection
;
CrysAlisPro, Oxford Diffraction Ltd.,
Version 1.171.33.52 (release 06-11-2009 CrysAlis171 .NET)
(compiled Nov  6 2009,16:24:50)
;
_computing_data_reduction
;
CrysAlisPro, Oxford Diffraction Ltd.,
Version 1.171.33.52 (release 06-11-2009 CrysAlis171 .NET)
(compiled Nov  6 2009,16:24:50)
;
_computing_structure_refinement 'SHELXL-2013 (Sheldrick, 2013)'
_computing_structure_solution 'SHELXS-2013 (Sheldrick, 2013)'
_diffrn_ambient_temperature 120(2)
_diffrn_detector_area_resol_mean 8.4353
_diffrn_measured_fraction_theta_full 0.996
_diffrn_measured_fraction_theta_max 0.997
_diffrn_measurement_device_type 'Xcalibur, Sapphire2, large Be window'
_diffrn_measurement_method '\w scans'
_diffrn_radiation_type MoK\a
_diffrn_radiation_wavelength 0.71073
_diffrn_reflns_av_R_equivalents 0.0121
_diffrn_reflns_av_unetI/netI 0.0236
_diffrn_reflns_Laue_measured_fraction_full 0.996
_diffrn_reflns_Laue_measured_fraction_max 0.997
_diffrn_reflns_limit_h_max 12
_diffrn_reflns_limit_h_min -10
_diffrn_reflns_limit_k_max 14
_diffrn_reflns_limit_k_min -8
_diffrn_reflns_limit_l_max 20
_diffrn_reflns_limit_l_min -20
_diffrn_reflns_number 7506
_diffrn_reflns_point_group_measured_fraction_full 0.996
_diffrn_reflns_point_group_measured_fraction_max 0.997
_diffrn_reflns_theta_full 25.242
_diffrn_reflns_theta_max 25.344
_diffrn_reflns_theta_min 3.488
_exptl_absorpt_coefficient_mu 0.275
_exptl_absorpt_correction_T_max 1.00000
_exptl_absorpt_correction_T_min 0.96221
_exptl_absorpt_correction_type multi-scan
_exptl_absorpt_process_details
; 
'Mon May 07 21:37:24 2012' 
;
_exptl_crystal_colour coulourless
_exptl_crystal_density_diffrn 1.310
_exptl_crystal_description block
_exptl_crystal_F_000 840
_exptl_crystal_recrystallization_method 'Re-crystallisation from solvent: hexane and THF 10:2 v/v'
_exptl_crystal_size_max 0.500
_exptl_crystal_size_mid 0.500
_exptl_crystal_size_min 0.300
_refine_diff_density_max 0.373
_refine_diff_density_min -0.320
_refine_diff_density_rms 0.048
_refine_ls_extinction_method none
_refine_ls_goodness_of_fit_ref 1.112
_refine_ls_hydrogen_treatment constr
_refine_ls_matrix_type full
_refine_ls_number_parameters 266
_refine_ls_number_reflns 3682
_refine_ls_number_restraints 51
_refine_ls_restrained_S_all 1.125
_refine_ls_R_factor_all 0.0383
_refine_ls_R_factor_gt 0.0306
_refine_ls_shift/su_max 0.001
_refine_ls_shift/su_mean 0.000
_refine_ls_structure_factor_coef Fsqd
_refine_ls_weighting_details
; 
 w=1/[\s^2^(Fo^2^)+(0.0565P)^2^+0.0488P] 
 where P=(Fo^2^+2Fc^2^)/3 
;
_refine_ls_weighting_scheme calc
_refine_ls_wR_factor_gt 0.0882
_refine_ls_wR_factor_ref 0.0906
_reflns_Friedel_coverage 0.000
_reflns_number_gt 3049
_reflns_number_total 3682
_reflns_threshold_expression 'I > 2\s(I)'
_cod_data_source_file c4ta06823h2.cif
_cod_data_source_block Ales1
_cod_original_sg_symbol_H-M 'P 21/n'
_cod_database_code 7235845
_shelx_space_group_comment
; 
The symmetry employed for this shelxl refinement is uniquely defined 
by the following loop, which should always be used as a source of 
symmetry information in preference to the above space-group names. 
They are only intended as comments. 
;
_shelx_estimated_absorpt_t_min 0.875
_shelx_estimated_absorpt_t_max 0.922
_shelxl_version_number 2013-2

loop_
_space_group_symop_operation_xyz
'x, y, z'
'-x+1/2, y+1/2, -z+1/2'
'-x, -y, -z'
'x-1/2, -y-1/2, z-1/2'

loop_
_atom_site_label
_atom_site_type_symbol
_atom_site_fract_x
_atom_site_fract_y
_atom_site_fract_z
_atom_site_U_iso_or_equiv
_atom_site_adp_type
_atom_site_occupancy
_atom_site_site_symmetry_order
_atom_site_calc_flag
_atom_site_refinement_flags_posn
_atom_site_refinement_flags_adp
_atom_site_refinement_flags_occupancy
_atom_site_disorder_assembly
_atom_site_disorder_group
P1 P 0.10148(4) -0.06564(4) 0.40210(2) 0.01744(13) Uani 1 1 d . . . . .
Si1 Si 0.18486(4) 0.03511(4) 0.56377(3) 0.01761(13) Uani 1 1 d . . . . .
Si3 Si 0.16534(5) 0.11549(4) 0.28541(3) 0.02466(15) Uani 1 1 d . . . . .
O1 O 0.16931(12) -0.05014(10) 0.48602(7) 0.0233(3) Uani 1 1 d . . . . .
O2 O 0.09374(11) 0.05541(10) 0.36478(7) 0.0216(3) Uani 1 1 d . . . . .
O3 O -0.04286(11) -0.09512(10) 0.42093(7) 0.0228(3) Uani 1 1 d . . . . .
O4 O 0.16367(12) -0.15335(11) 0.35570(7) 0.0287(3) Uani 1 1 d . . . . .
C1 C 0.23785(16) -0.05788(14) 0.64723(10) 0.0194(4) Uani 1 1 d . . . . .
C2 C 0.31042(17) -0.15607(16) 0.63409(11) 0.0265(4) Uani 1 1 d . . . . .
H2 H 0.3316 -0.1758 0.5814 0.032 Uiso 1 1 calc R U . . .
C3 C 0.35230(19) -0.22553(17) 0.69652(12) 0.0335(5) Uani 1 1 d . . . . .
H3 H 0.4020 -0.2922 0.6864 0.040 Uiso 1 1 calc R U . . .
C4 C 0.32222(19) -0.19833(17) 0.77346(12) 0.0330(5) Uani 1 1 d . . . . .
H4 H 0.3513 -0.2460 0.8163 0.040 Uiso 1 1 calc R U . . .
C5 C 0.2499(2) -0.10183(18) 0.78789(11) 0.0347(5) Uani 1 1 d . . . . .
H5 H 0.2279 -0.0832 0.8407 0.042 Uiso 1 1 calc R U . . .
C6 C 0.20922(19) -0.03216(16) 0.72560(10) 0.0277(4) Uani 1 1 d . . . . .
H6 H 0.1606 0.0349 0.7363 0.033 Uiso 1 1 calc R U . . .
C7 C 0.29704(16) 0.15398(14) 0.54380(9) 0.0189(4) Uani 1 1 d . . . . .
C8 C 0.42955(17) 0.14500(16) 0.56523(10) 0.0244(4) Uani 1 1 d . . . . .
H8 H 0.4613 0.0774 0.5907 0.029 Uiso 1 1 calc R U . . .
C9 C 0.51554(18) 0.23314(17) 0.54987(11) 0.0282(4) Uani 1 1 d . . . . .
H9 H 0.6052 0.2262 0.5655 0.034 Uiso 1 1 calc R U . . .
C10 C 0.47058(19) 0.33079(16) 0.51190(11) 0.0297(4) Uani 1 1 d . . . . .
H10 H 0.5299 0.3903 0.5000 0.036 Uiso 1 1 calc R U . . .
C11 C 0.33958(19) 0.34251(16) 0.49114(11) 0.0285(4) Uani 1 1 d . . . . .
H11 H 0.3087 0.4106 0.4660 0.034 Uiso 1 1 calc R U . . .
C12 C 0.25340(17) 0.25509(15) 0.50699(9) 0.0217(4) Uani 1 1 d . . . . .
H12 H 0.1635 0.2638 0.4927 0.026 Uiso 1 1 calc R U . . .
C13 C 0.3424(2) 0.1147(2) 0.30722(13) 0.0461(6) Uani 1 1 d . . . . .
H13A H 0.3865 0.1565 0.2655 0.069 Uiso 1 1 calc R U . . .
H13B H 0.3740 0.0356 0.3092 0.069 Uiso 1 1 calc R U . . .
H13C H 0.3612 0.1518 0.3586 0.069 Uiso 1 1 calc R U . . .
C14 C 0.1253(2) 0.02878(18) 0.19609(11) 0.0343(5) Uani 1 1 d . . . . .
H14A H 0.1777 0.0549 0.1521 0.052 Uiso 1 1 calc R U . . .
H14B H 0.0325 0.0373 0.1814 0.052 Uiso 1 1 calc R U . . .
H14C H 0.1447 -0.0519 0.2073 0.052 Uiso 1 1 calc R U . . .
C15 C 0.0961(2) 0.26017(17) 0.27945(11) 0.0382(5) Uani 1 1 d . . . . .
H15A H 0.1325 0.3011 0.2346 0.057 Uiso 1 1 calc R U . . .
H15B H 0.1177 0.3015 0.3289 0.057 Uiso 1 1 calc R U . . .
H15C H 0.0011 0.2552 0.2717 0.057 Uiso 1 1 calc R U . . .
C16 C -0.0430(4) 0.4520(4) 0.4912(3) 0.0380(10) Uani 0.5 1 d D U P A -1
C17 C -0.004(2) 0.5122(15) 0.4234(7) 0.042(2) Uani 0.5 1 d D U P A -1
H17 H -0.0345 0.4898 0.3718 0.051 Uiso 0.5 1 calc R U P A -1
C18 C 0.0786(4) 0.6026(4) 0.4333(3) 0.0449(11) Uani 0.5 1 d D U P A -1
H18 H 0.1041 0.6415 0.3868 0.054 Uiso 0.5 1 calc R U P A -1
C19 C 0.1269(11) 0.6413(9) 0.5038(5) 0.0390(17) Uani 0.5 1 d D U P A -1
H19 H 0.1863 0.7037 0.5070 0.047 Uiso 0.5 1 calc R U P A -1
C20 C 0.0873(5) 0.5876(5) 0.5700(3) 0.0476(11) Uani 0.5 1 d D U P A -1
H20A H 0.0478 0.6469 0.6036 0.057 Uiso 0.5 1 calc R U P A -1
H20B H 0.1670 0.5607 0.5993 0.057 Uiso 0.5 1 calc R U P A -1
C21 C -0.001(2) 0.4939(16) 0.5666(6) 0.039(3) Uani 0.5 1 d D U P A -1
H21A H 0.0403 0.4297 0.5965 0.047 Uiso 0.5 1 calc R U P A -1
H21B H -0.0794 0.5165 0.5952 0.047 Uiso 0.5 1 calc R U P A -1
C22 C -0.1295(15) 0.3536(13) 0.4772(8) 0.096(4) Uani 0.5 1 d D U P A -1
H22A H -0.1593 0.3252 0.5282 0.143 Uiso 0.5 1 calc R U P A -1
H22B H -0.0820 0.2928 0.4505 0.143 Uiso 0.5 1 calc R U P A -1
H22C H -0.2049 0.3770 0.4436 0.143 Uiso 0.5 1 calc R U P A -1

loop_
_atom_site_aniso_label
_atom_site_aniso_U_11
_atom_site_aniso_U_22
_atom_site_aniso_U_33
_atom_site_aniso_U_23
_atom_site_aniso_U_13
_atom_site_aniso_U_12
P1 0.0195(2) 0.0189(2) 0.0139(2) -0.00169(17) 0.00079(16) 0.00097(18)
Si1 0.0193(3) 0.0178(3) 0.0155(2) 0.00136(18) -0.00188(18) -0.00081(18)
Si3 0.0279(3) 0.0283(3) 0.0180(2) 0.0018(2) 0.0046(2) -0.0034(2)
O1 0.0291(7) 0.0212(7) 0.0190(6) -0.0014(5) -0.0070(5) 0.0005(5)
O2 0.0253(7) 0.0212(7) 0.0184(6) 0.0025(5) 0.0036(5) 0.0010(5)
O3 0.0200(7) 0.0192(6) 0.0292(7) 0.0029(5) -0.0006(5) -0.0002(5)
O4 0.0360(8) 0.0259(7) 0.0245(6) -0.0045(6) 0.0072(5) 0.0065(6)
C1 0.0187(9) 0.0190(9) 0.0202(8) 0.0019(7) -0.0017(7) -0.0050(7)
C2 0.0294(10) 0.0242(10) 0.0259(9) 0.0037(8) 0.0020(7) 0.0001(8)
C3 0.0328(11) 0.0268(11) 0.0412(11) 0.0109(9) 0.0027(9) 0.0056(8)
C4 0.0336(11) 0.0330(11) 0.0319(10) 0.0173(9) -0.0063(8) -0.0027(9)
C5 0.0426(12) 0.0415(12) 0.0196(9) 0.0040(9) -0.0012(8) -0.0032(10)
C6 0.0362(11) 0.0252(10) 0.0215(9) 0.0009(8) -0.0027(8) 0.0027(8)
C7 0.0231(9) 0.0196(9) 0.0138(8) -0.0011(7) 0.0010(6) -0.0017(7)
C8 0.0240(9) 0.0244(10) 0.0248(9) 0.0010(8) 0.0000(7) 0.0000(8)
C9 0.0220(9) 0.0323(11) 0.0305(10) -0.0024(9) 0.0025(8) -0.0037(8)
C10 0.0346(11) 0.0268(10) 0.0282(10) -0.0033(8) 0.0094(8) -0.0114(9)
C11 0.0393(11) 0.0213(10) 0.0251(9) 0.0040(8) 0.0035(8) -0.0012(8)
C12 0.0242(9) 0.0221(9) 0.0187(8) 0.0009(7) -0.0009(7) 0.0011(7)
C13 0.0310(11) 0.0722(17) 0.0356(11) -0.0053(11) 0.0084(9) -0.0084(11)
C14 0.0446(12) 0.0381(12) 0.0205(9) 0.0012(9) 0.0031(8) 0.0017(9)
C15 0.0575(14) 0.0285(11) 0.0287(10) 0.0063(9) 0.0033(10) -0.0044(10)
C16 0.025(2) 0.033(2) 0.056(3) 0.009(2) -0.0044(19) 0.0084(17)
C17 0.042(5) 0.036(4) 0.048(4) 0.011(4) -0.002(4) 0.024(3)
C18 0.038(2) 0.037(2) 0.060(3) 0.000(2) 0.009(2) 0.0158(19)
C19 0.032(4) 0.028(3) 0.058(3) -0.002(2) 0.005(2) 0.010(3)
C20 0.035(2) 0.053(3) 0.056(3) -0.011(2) -0.002(2) 0.018(2)
C21 0.035(5) 0.053(5) 0.030(3) 0.015(3) 0.005(3) 0.016(4)
C22 0.059(6) 0.059(6) 0.168(11) 0.015(6) -0.002(7) -0.011(5)

loop_
_atom_type_symbol
_atom_type_description
_atom_type_scat_dispersion_real
_atom_type_scat_dispersion_imag
_atom_type_scat_source
C C 0.0033 0.0016 'International Tables Vol C Tables 4.2.6.8 and 6.1.1.4'
H H 0.0000 0.0000 'International Tables Vol C Tables 4.2.6.8 and 6.1.1.4'
O O 0.0106 0.0060 'International Tables Vol C Tables 4.2.6.8 and 6.1.1.4'
Si Si 0.0817 0.0704 'International Tables Vol C Tables 4.2.6.8 and 6.1.1.4'
P P 0.1023 0.0942 'International Tables Vol C Tables 4.2.6.8 and 6.1.1.4'

loop_
_geom_angle_atom_site_label_1
_geom_angle_atom_site_label_2
_geom_angle_atom_site_label_3
_geom_angle
_geom_angle_site_symmetry_1
_geom_angle_site_symmetry_3
O4 P1 O2 116.32(7) . .
O4 P1 O1 112.28(7) . .
O2 P1 O1 105.98(6) . .
O4 P1 O3 113.12(7) . .
O2 P1 O3 104.42(6) . .
O1 P1 O3 103.57(7) . .
O3 Si1 O1 108.81(6) 3_556 .
O3 Si1 C1 111.66(7) 3_556 .
O1 Si1 C1 105.43(7) . .
O3 Si1 C7 105.68(7) 3_556 .
O1 Si1 C7 110.66(7) . .
C1 Si1 C7 114.56(7) . .
O2 Si3 C15 104.20(8) . .
O2 Si3 C13 107.12(8) . .
C15 Si3 C13 113.12(11) . .
O2 Si3 C14 108.91(8) . .
C15 Si3 C14 112.80(9) . .
C13 Si3 C14 110.29(10) . .
P1 O1 Si1 144.60(8) . .
P1 O2 Si3 132.75(8) . .
P1 O3 Si1 142.02(8) . 3_556
C2 C1 C6 117.49(16) . .
C2 C1 Si1 120.65(13) . .
C6 C1 Si1 121.84(13) . .
C3 C2 C1 121.08(18) . .
C3 C2 H2 119.5 . .
C1 C2 H2 119.5 . .
C4 C3 C2 120.25(18) . .
C4 C3 H3 119.9 . .
C2 C3 H3 119.9 . .
C5 C4 C3 119.72(17) . .
C5 C4 H4 120.1 . .
C3 C4 H4 120.1 . .
C4 C5 C6 119.90(18) . .
C4 C5 H5 120.1 . .
C6 C5 H5 120.1 . .
C5 C6 C1 121.56(18) . .
C5 C6 H6 119.2 . .
C1 C6 H6 119.2 . .
C8 C7 C12 117.99(16) . .
C8 C7 Si1 120.31(13) . .
C12 C7 Si1 121.70(13) . .
C9 C8 C7 121.05(17) . .
C9 C8 H8 119.5 . .
C7 C8 H8 119.5 . .
C10 C9 C8 119.81(17) . .
C10 C9 H9 120.1 . .
C8 C9 H9 120.1 . .
C9 C10 C11 120.26(17) . .
C9 C10 H10 119.9 . .
C11 C10 H10 119.9 . .
C10 C11 C12 120.02(17) . .
C10 C11 H11 120.0 . .
C12 C11 H11 120.0 . .
C11 C12 C7 120.84(16) . .
C11 C12 H12 119.6 . .
C7 C12 H12 119.6 . .
Si3 C13 H13A 109.5 . .
Si3 C13 H13B 109.5 . .
H13A C13 H13B 109.5 . .
Si3 C13 H13C 109.5 . .
H13A C13 H13C 109.5 . .
H13B C13 H13C 109.5 . .
Si3 C14 H14A 109.5 . .
Si3 C14 H14B 109.5 . .
H14A C14 H14B 109.5 . .
Si3 C14 H14C 109.5 . .
H14A C14 H14C 109.5 . .
H14B C14 H14C 109.5 . .
Si3 C15 H15A 109.5 . .
Si3 C15 H15B 109.5 . .
H15A C15 H15B 109.5 . .
Si3 C15 H15C 109.5 . .
H15A C15 H15C 109.5 . .
H15B C15 H15C 109.5 . .
C17 C16 C21 117.8(13) . .
C17 C16 C22 116.8(9) . .
C21 C16 C22 125.3(9) . .
C18 C17 C16 118.9(11) . .
C18 C17 H17 120.5 . .
C16 C17 H17 120.5 . .
C19 C18 C17 125.1(8) . .
C19 C18 H18 117.5 . .
C17 C18 H18 117.5 . .
C18 C19 C20 117.2(9) . .
C18 C19 H19 121.4 . .
C20 C19 H19 121.4 . .
C19 C20 C21 122.3(7) . .
C19 C20 H20A 106.8 . .
C21 C20 H20A 106.8 . .
C19 C20 H20B 106.8 . .
C21 C20 H20B 106.8 . .
H20A C20 H20B 106.6 . .
C16 C21 C20 118.5(9) . .
C16 C21 H21A 107.7 . .
C20 C21 H21A 107.7 . .
C16 C21 H21B 107.7 . .
C20 C21 H21B 107.7 . .
H21A C21 H21B 107.1 . .
C16 C22 H22A 109.5 . .
C16 C22 H22B 109.5 . .
H22A C22 H22B 109.5 . .
C16 C22 H22C 109.5 . .
H22A C22 H22C 109.5 . .
H22B C22 H22C 109.5 . .

loop_
_geom_bond_atom_site_label_1
_geom_bond_atom_site_label_2
_geom_bond_distance
_geom_bond_site_symmetry_2
P1 O4 1.4510(13) .
P1 O2 1.5483(12) .
P1 O1 1.5611(11) .
P1 O3 1.5645(12) .
Si1 O3 1.6459(12) 3_556
Si1 O1 1.6476(12) .
Si1 C1 1.8414(17) .
Si1 C7 1.8428(18) .
Si3 O2 1.7008(12) .
Si3 C15 1.835(2) .
Si3 C13 1.840(2) .
Si3 C14 1.8461(19) .
O3 Si1 1.6459(12) 3_556
C1 C2 1.390(2) .
C1 C6 1.395(2) .
C2 C3 1.383(3) .
C2 H2 0.9500 .
C3 C4 1.380(3) .
C3 H3 0.9500 .
C4 C5 1.377(3) .
C4 H4 0.9500 .
C5 C6 1.379(3) .
C5 H5 0.9500 .
C6 H6 0.9500 .
C7 C8 1.397(2) .
C7 C12 1.400(2) .
C8 C9 1.387(3) .
C8 H8 0.9500 .
C9 C10 1.378(3) .
C9 H9 0.9500 .
C10 C11 1.382(3) .
C10 H10 0.9500 .
C11 C12 1.384(2) .
C11 H11 0.9500 .
C12 H12 0.9500 .
C13 H13A 0.9800 .
C13 H13B 0.9800 .
C13 H13C 0.9800 .
C14 H14A 0.9800 .
C14 H14B 0.9800 .
C14 H14C 0.9800 .
C15 H15A 0.9800 .
C15 H15B 0.9800 .
C15 H15C 0.9800 .
C16 C17 1.411(13) .
C16 C21 1.412(13) .
C16 C22 1.465(15) .
C17 C18 1.36(2) .
C17 H17 0.9500 .
C18 C19 1.347(10) .
C18 H18 0.9500 .
C19 C20 1.355(11) .
C19 H19 0.9500 .
C20 C21 1.420(19) .
C20 H20A 0.9900 .
C20 H20B 0.9900 .
C21 H21A 0.9900 .
C21 H21B 0.9900 .
C22 H22A 0.9800 .
C22 H22B 0.9800 .
C22 H22C 0.9800 .

loop_
_geom_torsion_atom_site_label_1
_geom_torsion_atom_site_label_2
_geom_torsion_atom_site_label_3
_geom_torsion_atom_site_label_4
_geom_torsion
_geom_torsion_site_symmetry_1
_geom_torsion_site_symmetry_4
O4 P1 O1 Si1 163.66(13) . .
O2 P1 O1 Si1 35.66(16) . .
O3 P1 O1 Si1 -73.96(15) . .
O3 Si1 O1 P1 36.91(16) 3_556 .
C1 Si1 O1 P1 156.82(14) . .
C7 Si1 O1 P1 -78.78(16) . .
O4 P1 O2 Si3 -11.74(13) . .
O1 P1 O2 Si3 113.82(10) . .
O3 P1 O2 Si3 -137.17(10) . .
C15 Si3 O2 P1 177.01(11) . .
C13 Si3 O2 P1 -62.88(14) . .
C14 Si3 O2 P1 56.40(13) . .
O4 P1 O3 Si1 -149.10(12) . 3_556
O2 P1 O3 Si1 -21.68(14) . 3_556
O1 P1 O3 Si1 89.09(13) . 3_556
O3 Si1 C1 C2 147.06(13) 3_556 .
O1 Si1 C1 C2 29.05(16) . .
C7 Si1 C1 C2 -92.86(15) . .
O3 Si1 C1 C6 -34.05(17) 3_556 .
O1 Si1 C1 C6 -152.06(14) . .
C7 Si1 C1 C6 86.03(16) . .
C6 C1 C2 C3 0.1(3) . .
Si1 C1 C2 C3 179.04(14) . .
C1 C2 C3 C4 0.1(3) . .
C2 C3 C4 C5 0.2(3) . .
C3 C4 C5 C6 -0.8(3) . .
C4 C5 C6 C1 1.1(3) . .
C2 C1 C6 C5 -0.7(3) . .
Si1 C1 C6 C5 -179.61(15) . .
O3 Si1 C7 C8 149.16(13) 3_556 .
O1 Si1 C7 C8 -93.21(14) . .
C1 Si1 C7 C8 25.80(17) . .
O3 Si1 C7 C12 -30.98(15) 3_556 .
O1 Si1 C7 C12 86.65(15) . .
C1 Si1 C7 C12 -154.33(13) . .
C12 C7 C8 C9 -0.6(3) . .
Si1 C7 C8 C9 179.31(14) . .
C7 C8 C9 C10 -0.9(3) . .
C8 C9 C10 C11 1.9(3) . .
C9 C10 C11 C12 -1.3(3) . .
C10 C11 C12 C7 -0.2(3) . .
C8 C7 C12 C11 1.1(2) . .
Si1 C7 C12 C11 -178.77(13) . .
C21 C16 C17 C18 4(3) . .
C22 C16 C17 C18 -178.6(13) . .
C16 C17 C18 C19 0(2) . .
C17 C18 C19 C20 -1.9(16) . .
C18 C19 C20 C21 0.3(15) . .
C17 C16 C21 C20 -5(3) . .
C22 C16 C21 C20 177.5(12) . .
C19 C20 C21 C16 3(2) . .
